data_2219529
loop_
_publ_author_name
'Ramesh, P.'
'Subbiahpandi, A.'
'Manikannan, Ramaiyan'
'Muthusubramanian, S.'
'Ponnuswamy, M. N.'

_publ_section_title
;
 3-Cyclohexylsulfanyl-2-(4-methylphenyl)-5,7-dinitro-1<i>H</i>-indole
;
_journal_coeditor_code CI2656
_journal_issue 10
_journal_name_full 'Acta Crystallographica Section E'
_journal_page_first o1890
_journal_paper_doi 10.1107/S1600536808027682
_journal_volume 64
_journal_year 2008
_chemical_formula_iupac 'C21 H21 N3 O4 S'
_chemical_formula_moiety 'C21 H21 N3 O4 S'
_chemical_formula_sum 'C21 H21 N3 O4 S'
_chemical_formula_weight 411.47
_chemical_name_common
;
3-(Cyclohexylsulfanyl)-2-(4-methylphenyl)-5,7-dinitro-1H-indole
;
_chemical_name_systematic
;
3-(Cyclohexylsulfanyl)-2-(4-methylphenyl)-5,7-dinitro-1<i>H</i>-indole
;
_space_group_IT_number 2
_symmetry_cell_setting triclinic
_symmetry_space_group_name_Hall '-P 1'
_symmetry_space_group_name_H-M 'P -1'
_atom_sites_solution_hydrogens geom
_atom_sites_solution_primary direct
_atom_sites_solution_secondary difmap
_audit_creation_method SHELXL-97
_cell_angle_alpha 83.551(3)
_cell_angle_beta 84.184(3)
_cell_angle_gamma 81.157(2)
_cell_formula_units_Z 2
_cell_length_a 6.1009(3)
_cell_length_b 8.5237(4)
_cell_length_c 19.1522(10)
_cell_measurement_reflns_used 4582
_cell_measurement_temperature 293(2)
_cell_measurement_theta_max 27.86
_cell_measurement_theta_min 1.07
_cell_volume 974.30(8)
_computing_cell_refinement 'APEX2 (Bruker, 2004)'
_computing_data_collection 'APEX2 (Bruker, 2004)'
_computing_data_reduction 'SAINT (Bruker, 2004)'
_computing_molecular_graphics 'ORTEP3 (Farrugia, (1997))'
_computing_publication_material 'SHELXL97 (Sheldrick, 2008) and PLATON (Spek, 2003)'
_computing_structure_refinement 'SHELXL97 (Sheldrick, 2008)'
_computing_structure_solution 'SHELXS97 (Sheldrick, 2008)'
_diffrn_ambient_temperature 293(2)
_diffrn_measured_fraction_theta_full 0.998
_diffrn_measured_fraction_theta_max 0.991
_diffrn_measurement_device_type 'Bruker Kappa APEXII area-detector diffractometer'
_diffrn_measurement_method '\w and \f scans'
_diffrn_radiation_monochromator graphite
_diffrn_radiation_source 'fine-focus sealed tube'
_diffrn_radiation_type MoK\a
_diffrn_radiation_wavelength 0.71073
_diffrn_reflns_av_R_equivalents 0.0364
_diffrn_reflns_av_sigmaI/netI 0.0292
_diffrn_reflns_limit_h_max 8
_diffrn_reflns_limit_h_min -7
_diffrn_reflns_limit_k_max 11
_diffrn_reflns_limit_k_min -11
_diffrn_reflns_limit_l_max 25
_diffrn_reflns_limit_l_min -25
_diffrn_reflns_number 21439
_diffrn_reflns_theta_full 25.00
_diffrn_reflns_theta_max 27.86
_diffrn_reflns_theta_min 1.07
_diffrn_standards_number 0
_exptl_absorpt_coefficient_mu 0.200
_exptl_absorpt_correction_T_max 0.969
_exptl_absorpt_correction_T_min 0.953
_exptl_absorpt_correction_type multi-scan
_exptl_absorpt_process_details '(SADABS; Sheldrick, 2001)'
_exptl_crystal_colour Colourless
_exptl_crystal_density_diffrn 1.403
_exptl_crystal_density_method 'not measured'
_exptl_crystal_description Block
_exptl_crystal_F_000 432
_exptl_crystal_size_max 0.30
_exptl_crystal_size_mid 0.20
_exptl_crystal_size_min 0.16
_refine_diff_density_max 0.544
_refine_diff_density_min -0.310
_refine_ls_extinction_method none
_refine_ls_goodness_of_fit_ref 1.052
_refine_ls_hydrogen_treatment mixed
_refine_ls_matrix_type full
_refine_ls_number_parameters 267
_refine_ls_number_reflns 4586
_refine_ls_number_restraints 0
_refine_ls_restrained_S_all 1.052
_refine_ls_R_factor_all 0.0697
_refine_ls_R_factor_gt 0.0486
_refine_ls_shift/su_max 0.043
_refine_ls_shift/su_mean 0.001
_refine_ls_structure_factor_coef Fsqd
_refine_ls_weighting_details 'calc w=1/[\s^2^(Fo^2^)+(0.0969P)^2^+0.2890P] where P=(Fo^2^+2Fc^2^)/3'
_refine_ls_weighting_scheme calc
_refine_ls_wR_factor_gt 0.1424
_refine_ls_wR_factor_ref 0.1701
_reflns_number_gt 3424
_reflns_number_total 4586
_reflns_threshold_expression I>2\s(I)
_cod_data_source_file ci2656.cif
_cod_data_source_block I
_cod_depositor_comments
;
The following automatic conversions were performed:
'_symmetry_cell_setting' value 'Triclinic' changed to 'triclinic'
according to '/home/saulius/struct/CIF-dictionaries/cif_core.dic'
dictionary named 'cif_core.dic' version 2.4.1 from 2010-06-29.

Automatic conversion script
Id: cif_fix_enum 1527 2010-12-29 10:47:43Z saulius 

The following automatic conversions were performed:

'_symmetry_cell_setting' value 'Triclinic' changed to 'triclinic'
according to /home/saulius/struct/CIF-dictionaries/cif_core.dic
dictionary named 'cif_core.dic' version 2.4.1 from 2010-06-29.

Automatic conversion script
Id: cif_fix_values 1715 2011-07-08 13:25:40Z adriana 
;
_cod_database_code 2219529
_cod_database_fobs_code 2219529

loop_
_symmetry_equiv_pos_as_xyz
'x, y, z'
'-x, -y, -z'

loop_
_atom_site_type_symbol
_atom_site_label
_atom_site_fract_x
_atom_site_fract_y
_atom_site_fract_z
_atom_site_U_iso_or_equiv
_atom_site_adp_type
_atom_site_calc_flag
_atom_site_refinement_flags
_atom_site_occupancy
S S1 0.37693(9) 0.57116(6) 0.32294(3) 0.04681(19) Uani d . 1
O O1 -0.1393(3) 0.6217(2) 0.03507(9) 0.0579(4) Uani d . 1
O O2 -0.4543(3) 0.7672(3) 0.05530(10) 0.0796(7) Uani d . 1
O O3 -0.6221(3) 1.0174(3) 0.26759(12) 0.0825(6) Uani d . 1
O O4 -0.3829(4) 0.9921(3) 0.34373(11) 0.0856(7) Uani d . 1
N N1 0.1558(3) 0.5458(2) 0.13764(10) 0.0390(4) Uani d . 1
H H1 0.157(4) 0.513(3) 0.0989(13) 0.038(6) Uiso d . 1
C C2 -0.0106(3) 0.6496(2) 0.16537(10) 0.0372(4) Uani d . 1
C C3 -0.2102(3) 0.7282(2) 0.14075(10) 0.0394(4) Uani d . 1
C C4 -0.3508(3) 0.8295(2) 0.18166(12) 0.0442(5) Uani d . 1
H H4 -0.4843 0.8820 0.1657 0.053 Uiso calc R 1
C C5 -0.2909(4) 0.8521(2) 0.24679(11) 0.0444(5) Uani d . 1
C C6 -0.0973(4) 0.7772(2) 0.27392(11) 0.0444(5) Uani d . 1
H H6 -0.0619 0.7956 0.3181 0.053 Uiso calc R 1
C C7 0.0435(3) 0.6731(2) 0.23291(11) 0.0395(4) Uani d . 1
C C8 0.2509(3) 0.5755(2) 0.24487(11) 0.0403(4) Uani d . 1
C C9 0.3180(3) 0.4986(2) 0.18474(10) 0.0383(4) Uani d . 1
N N10 -0.2723(3) 0.7050(2) 0.07243(10) 0.0481(4) Uani d . 1
N N11 -0.4432(4) 0.9614(2) 0.28929(11) 0.0577(5) Uani d . 1
C C12 0.3142(3) 0.3850(2) 0.37195(10) 0.0419(4) Uani d . 1
H H12 0.4020 0.2959 0.3489 0.050 Uiso calc R 1
C C13 0.0732(4) 0.3632(3) 0.37755(15) 0.0607(6) Uani d . 1
H H13A 0.0268 0.3586 0.3309 0.073 Uiso calc R 1
H H13B -0.0175 0.4531 0.3981 0.073 Uiso calc R 1
C C14 0.0406(5) 0.2098(3) 0.42342(17) 0.0743(8) Uani d . 1
H H14A -0.1161 0.1982 0.4283 0.089 Uiso calc R 1
H H14B 0.1219 0.1197 0.4007 0.089 Uiso calc R 1
C C15 0.1201(6) 0.2090(4) 0.49543(16) 0.0852(10) Uani d . 1
H H15A 0.0299 0.2933 0.5199 0.102 Uiso calc R 1
H H15B 0.1024 0.1080 0.5227 0.102 Uiso calc R 1
C C16 0.3607(6) 0.2331(4) 0.49010(16) 0.0825(9) Uani d . 1
H H16A 0.4528 0.1429 0.4703 0.099 Uiso calc R 1
H H16B 0.4052 0.2390 0.5368 0.099 Uiso calc R 1
C C17 0.3957(5) 0.3857(3) 0.44377(13) 0.0603(6) Uani d . 1
H H17A 0.3161 0.4768 0.4662 0.072 Uiso calc R 1
H H17B 0.5528 0.3959 0.4385 0.072 Uiso calc R 1
C C18 0.5160(3) 0.3879(2) 0.16483(11) 0.0400(4) Uani d . 1
C C19 0.6844(4) 0.3372(3) 0.20963(12) 0.0499(5) Uani d . 1
H H19 0.6706 0.3738 0.2540 0.060 Uiso calc R 1
C C20 0.8705(4) 0.2343(3) 0.18971(13) 0.0530(5) Uani d . 1
H H20 0.9801 0.2029 0.2209 0.064 Uiso calc R 1
C C21 0.8985(3) 0.1762(3) 0.12438(13) 0.0467(5) Uani d . 1
C C22 0.7331(4) 0.2260(3) 0.07958(14) 0.0560(6) Uani d . 1
H H22 0.7480 0.1890 0.0352 0.067 Uiso calc R 1
C C23 0.5454(4) 0.3299(3) 0.09918(12) 0.0518(5) Uani d . 1
H H23 0.4367 0.3615 0.0677 0.062 Uiso calc R 1
C C24 1.1020(4) 0.0629(3) 0.10306(16) 0.0616(6) Uani d . 1
H H24A 1.0768 0.0150 0.0621 0.092 Uiso calc R 1
H H24B 1.1321 -0.0188 0.1410 0.092 Uiso calc R 1
H H24C 1.2269 0.1202 0.0924 0.092 Uiso calc R 1

loop_
_atom_site_aniso_label
_atom_site_aniso_U_11
_atom_site_aniso_U_22
_atom_site_aniso_U_33
_atom_site_aniso_U_12
_atom_site_aniso_U_13
_atom_site_aniso_U_23
S1 0.0558(3) 0.0444(3) 0.0442(3) -0.0110(2) -0.0198(2) -0.0025(2)
O1 0.0530(9) 0.0732(11) 0.0447(9) 0.0112(8) -0.0118(7) -0.0152(8)
O2 0.0584(11) 0.1142(16) 0.0618(11) 0.0323(10) -0.0311(9) -0.0277(11)
O3 0.0664(12) 0.0930(15) 0.0803(14) 0.0314(11) -0.0120(10) -0.0287(11)
O4 0.1046(16) 0.0878(14) 0.0585(12) 0.0318(12) -0.0201(11) -0.0321(11)
N1 0.0373(8) 0.0439(9) 0.0351(9) -0.0011(7) -0.0091(7) -0.0024(7)
C2 0.0382(9) 0.0360(9) 0.0368(10) -0.0057(7) -0.0047(7) 0.0006(7)
C3 0.0396(10) 0.0408(10) 0.0368(10) -0.0033(8) -0.0070(8) 0.0009(8)
C4 0.0414(10) 0.0416(10) 0.0474(12) -0.0011(8) -0.0062(8) 0.0013(9)
C5 0.0493(11) 0.0386(10) 0.0427(11) -0.0002(8) -0.0021(9) -0.0028(8)
C6 0.0542(12) 0.0401(10) 0.0388(11) -0.0042(9) -0.0080(9) -0.0026(8)
C7 0.0435(10) 0.0369(10) 0.0385(10) -0.0079(8) -0.0080(8) 0.0020(8)
C8 0.0425(10) 0.0386(10) 0.0406(11) -0.0074(8) -0.0103(8) 0.0012(8)
C9 0.0364(9) 0.0395(10) 0.0394(10) -0.0065(7) -0.0103(7) 0.0017(8)
N10 0.0442(9) 0.0563(11) 0.0421(10) 0.0028(8) -0.0110(7) -0.0045(8)
N11 0.0683(13) 0.0500(11) 0.0498(12) 0.0095(9) -0.0056(9) -0.0080(9)
C12 0.0511(11) 0.0393(10) 0.0353(10) -0.0009(8) -0.0099(8) -0.0050(8)
C13 0.0592(14) 0.0618(15) 0.0637(16) -0.0165(12) -0.0139(11) 0.0015(12)
C14 0.0739(18) 0.0625(16) 0.086(2) -0.0213(14) 0.0013(15) 0.0030(15)
C15 0.123(3) 0.0659(18) 0.0593(18) -0.0139(18) 0.0167(18) 0.0067(14)
C16 0.117(3) 0.0775(19) 0.0515(16) -0.0137(18) -0.0255(16) 0.0155(14)
C17 0.0774(17) 0.0627(14) 0.0435(13) -0.0102(12) -0.0243(11) 0.0011(11)
C18 0.0365(9) 0.0397(10) 0.0435(11) -0.0053(8) -0.0088(8) 0.0022(8)
C19 0.0439(11) 0.0604(13) 0.0445(12) -0.0005(10) -0.0111(9) -0.0040(10)
C20 0.0392(11) 0.0626(14) 0.0554(13) -0.0009(9) -0.0161(9) 0.0039(11)
C21 0.0387(10) 0.0424(11) 0.0575(13) -0.0035(8) -0.0095(9) 0.0031(9)
C22 0.0504(12) 0.0610(14) 0.0555(14) 0.0068(10) -0.0132(10) -0.0142(11)
C23 0.0463(11) 0.0566(13) 0.0514(13) 0.0081(9) -0.0184(9) -0.0093(10)
C24 0.0446(12) 0.0570(14) 0.0777(18) 0.0057(10) -0.0055(11) -0.0003(12)

loop_
_atom_type_symbol
_atom_type_description
_atom_type_scat_dispersion_real
_atom_type_scat_dispersion_imag
_atom_type_scat_source
C C 0.0033 0.0016 'International Tables Vol C Tables 4.2.6.8 and 6.1.1.4'
H H 0.0000 0.0000 'International Tables Vol C Tables 4.2.6.8 and 6.1.1.4'
N N 0.0061 0.0033 'International Tables Vol C Tables 4.2.6.8 and 6.1.1.4'
O O 0.0106 0.0060 'International Tables Vol C Tables 4.2.6.8 and 6.1.1.4'
S S 0.1246 0.1234 'International Tables Vol C Tables 4.2.6.8 and 6.1.1.4'

loop_
_geom_angle_atom_site_label_1
_geom_angle_atom_site_label_2
_geom_angle_atom_site_label_3
_geom_angle
C8 S1 C12 103.22(9)
C2 N1 C9 110.57(17)
C2 N1 H1 124.1(16)
C9 N1 H1 125.3(16)
N1 C2 C3 133.05(19)
N1 C2 C7 107.39(17)
C3 C2 C7 119.55(18)
C4 C3 C2 120.10(19)
C4 C3 N10 118.89(18)
C2 C3 N10 121.01(18)
C3 C4 C5 118.86(19)
C3 C4 H4 120.6
C5 C4 H4 120.6
C6 C5 C4 123.55(19)
C6 C5 N11 118.6(2)
C4 C5 N11 117.81(19)
C5 C6 C7 117.57(19)
C5 C6 H6 121.2
C7 C6 H6 121.2
C6 C7 C2 120.35(18)
C6 C7 C8 132.23(19)
C2 C7 C8 107.42(17)
C9 C8 C7 106.84(17)
C9 C8 S1 131.38(15)
C7 C8 S1 121.76(16)
C8 C9 N1 107.76(17)
C8 C9 C18 132.49(18)
N1 C9 C18 119.74(18)
O2 N10 O1 123.43(19)
O2 N10 C3 118.61(18)
O1 N10 C3 117.96(17)
O4 N11 O3 123.6(2)
O4 N11 C5 118.0(2)
O3 N11 C5 118.3(2)
C13 C12 C17 111.4(2)
C13 C12 S1 114.70(15)
C17 C12 S1 105.15(15)
C13 C12 H12 108.5
C17 C12 H12 108.5
S1 C12 H12 108.5
C12 C13 C14 109.6(2)
C12 C13 H13A 109.8
C14 C13 H13A 109.8
C12 C13 H13B 109.8
C14 C13 H13B 109.8
H13A C13 H13B 108.2
C15 C14 C13 111.5(2)
C15 C14 H14A 109.3
C13 C14 H14A 109.3
C15 C14 H14B 109.3
C13 C14 H14B 109.3
H14A C14 H14B 108.0
C16 C15 C14 111.1(2)
C16 C15 H15A 109.4
C14 C15 H15A 109.4
C16 C15 H15B 109.4
C14 C15 H15B 109.4
H15A C15 H15B 108.0
C15 C16 C17 110.5(2)
C15 C16 H16A 109.5
C17 C16 H16A 109.5
C15 C16 H16B 109.5
C17 C16 H16B 109.5
H16A C16 H16B 108.1
C12 C17 C16 111.0(2)
C12 C17 H17A 109.4
C16 C17 H17A 109.4
C12 C17 H17B 109.4
C16 C17 H17B 109.4
H17A C17 H17B 108.0
C23 C18 C19 116.87(19)
C23 C18 C9 120.83(18)
C19 C18 C9 122.3(2)
C20 C19 C18 121.5(2)
C20 C19 H19 119.3
C18 C19 H19 119.3
C19 C20 C21 121.4(2)
C19 C20 H20 119.3
C21 C20 H20 119.3
C22 C21 C20 117.5(2)
C22 C21 C24 121.3(2)
C20 C21 C24 121.2(2)
C21 C22 C23 121.4(2)
C21 C22 H22 119.3
C23 C22 H22 119.3
C22 C23 C18 121.3(2)
C22 C23 H23 119.3
C18 C23 H23 119.3
C21 C24 H24A 109.5
C21 C24 H24B 109.5
H24A C24 H24B 109.5
C21 C24 H24C 109.5
H24A C24 H24C 109.5
H24B C24 H24C 109.5

loop_
_geom_bond_atom_site_label_1
_geom_bond_atom_site_label_2
_geom_bond_distance
S1 C8 1.744(2)
S1 C12 1.823(2)
O1 N10 1.223(2)
O2 N10 1.215(2)
O3 N11 1.216(3)
O4 N11 1.208(3)
N1 C2 1.347(2)
N1 C9 1.390(2)
N1 H1 0.82(2)
C2 C3 1.396(3)
C2 C7 1.409(3)
C3 C4 1.373(3)
C3 N10 1.441(3)
C4 C5 1.377(3)
C4 H4 0.93
C5 C6 1.375(3)
C5 N11 1.464(3)
C6 C7 1.388(3)
C6 H6 0.93
C7 C8 1.427(3)
C8 C9 1.384(3)
C9 C18 1.460(3)
C12 C13 1.502(3)
C12 C17 1.510(3)
C12 H12 0.98
C13 C14 1.519(4)
C13 H13A 0.97
C13 H13B 0.97
C14 C15 1.507(4)
C14 H14A 0.97
C14 H14B 0.97
C15 C16 1.505(5)
C15 H15A 0.97
C15 H15B 0.97
C16 C17 1.521(4)
C16 H16A 0.97
C16 H16B 0.97
C17 H17A 0.97
C17 H17B 0.97
C18 C23 1.387(3)
C18 C19 1.392(3)
C19 C20 1.373(3)
C19 H19 0.93
C20 C21 1.382(4)
C20 H20 0.93
C21 C22 1.377(3)
C21 C24 1.502(3)
C22 C23 1.383(3)
C22 H22 0.93
C23 H23 0.93
C24 H24A 0.96
C24 H24B 0.96
C24 H24C 0.96

loop_
_geom_hbond_atom_site_label_D
_geom_hbond_atom_site_label_H
_geom_hbond_atom_site_label_A
_geom_hbond_site_symmetry_A
_geom_hbond_distance_DH
_geom_hbond_distance_HA
_geom_hbond_distance_DA
_geom_hbond_angle_DHA
N1 H1 O1 1 0.82(2) 2.30(2) 2.755(2) 115(2)
C19 H19 S1 1 0.93 2.62 3.347(2) 135
C22 H22 O2 2_565 0.93 2.58 3.224(3) 127

loop_
_geom_torsion_atom_site_label_1
_geom_torsion_atom_site_label_2
_geom_torsion_atom_site_label_3
_geom_torsion_atom_site_label_4
_geom_torsion_site_symmetry_1
_geom_torsion_site_symmetry_4
_geom_torsion
C9 N1 C2 C3 . . -178.5(2)
C9 N1 C2 C7 . . 0.4(2)
N1 C2 C3 C4 . . 179.9(2)
C7 C2 C3 C4 . . 1.1(3)
N1 C2 C3 N10 . . -0.2(3)
C7 C2 C3 N10 . . -179.03(18)
C2 C3 C4 C5 . . 0.2(3)
N10 C3 C4 C5 . . -179.71(19)
C3 C4 C5 C6 . . -0.6(3)
C3 C4 C5 N11 . . 179.72(19)
C4 C5 C6 C7 . . -0.2(3)
N11 C5 C6 C7 . . 179.44(19)
C5 C6 C7 C2 . . 1.5(3)
C5 C6 C7 C8 . . -178.8(2)
N1 C2 C7 C6 . . 178.97(18)
C3 C2 C7 C6 . . -1.9(3)
N1 C2 C7 C8 . . -0.8(2)
C3 C2 C7 C8 . . 178.26(17)
C6 C7 C8 C9 . . -178.8(2)
C2 C7 C8 C9 . . 1.0(2)
C6 C7 C8 S1 . . -0.1(3)
C2 C7 C8 S1 . . 179.67(14)
C12 S1 C8 C9 . . -79.3(2)
C12 S1 C8 C7 . . 102.35(17)
C7 C8 C9 N1 . . -0.7(2)
S1 C8 C9 N1 . . -179.26(15)
C7 C8 C9 C18 . . 178.3(2)
S1 C8 C9 C18 . . -0.2(4)
C2 N1 C9 C8 . . 0.2(2)
C2 N1 C9 C18 . . -178.97(17)
O1 O1 N10 O2 1 . 0.00(4)
O1 O1 N10 C3 1 . 0.00(14)
C4 C3 N10 O2 . . -5.1(3)
C2 C3 N10 O2 . . 175.0(2)
C4 C3 N10 O1 . 1 175.8(2)
C2 C3 N10 O1 . 1 -4.1(3)
C4 C3 N10 O1 . . 175.8(2)
C2 C3 N10 O1 . . -4.1(3)
C6 C5 N11 O4 . . 6.6(3)
C4 C5 N11 O4 . . -173.8(2)
C6 C5 N11 O3 . . -174.2(2)
C4 C5 N11 O3 . . 5.4(3)
C8 S1 C12 C13 . . -50.48(19)
C8 S1 C12 C17 . . -173.23(16)
C17 C12 C13 C14 . . -57.0(3)
S1 C12 C13 C14 . . -176.27(18)
C12 C13 C14 C15 . . 56.9(3)
C13 C14 C15 C16 . . -56.9(3)
C14 C15 C16 C17 . . 55.5(4)
C13 C12 C17 C16 . . 57.0(3)
S1 C12 C17 C16 . . -178.1(2)
C15 C16 C17 C12 . . -55.6(3)
C8 C9 C18 C23 . . -178.5(2)
N1 C9 C18 C23 . . 0.5(3)
C8 C9 C18 C19 . . 0.7(4)
N1 C9 C18 C19 . . 179.66(19)
C23 C18 C19 C20 . . -0.1(3)
C9 C18 C19 C20 . . -179.3(2)
C18 C19 C20 C21 . . -0.2(4)
C19 C20 C21 C22 . . 0.3(4)
C19 C20 C21 C24 . . -179.7(2)
C20 C21 C22 C23 . . -0.2(4)
C24 C21 C22 C23 . . 179.8(2)
C21 C22 C23 C18 . . -0.1(4)
C19 C18 C23 C22 . . 0.2(3)
C9 C18 C23 C22 . . 179.5(2)

loop_
_cod_related_entry_id
_cod_related_entry_database
_cod_related_entry_code
1 ChemSpider 24740691
